data_2101640
loop_
_publ_author_name
'Lee, Chi-Rung'
'Wang, Chih-Chieh'
'Wang, Yu'

_publ_section_title
;
 Structural relationship of various squarates
;
_journal_issue 6
_journal_name_full 'Acta Crystallographica Section B'
_journal_page_first 966
_journal_page_last 975
_journal_paper_doi 10.1107/S0108768196009639
_journal_volume 52
_journal_year 1996
_chemical_formula_moiety '[Co (C4 O4 )(H2 O)4 ]'
_chemical_formula_sum 'C4 H8 Co O8'
_chemical_formula_weight 243.03
_chemical_name_systematic ?
_space_group_IT_number 15
_symmetry_cell_setting monoclinic
_symmetry_space_group_name_Hall '-C 2yc'
_symmetry_space_group_name_H-M 'C 1 2/c 1'
_cell_angle_alpha 90.0
_cell_angle_beta 99.412(2)
_cell_angle_gamma 90.0
_cell_formula_units_Z 4
_cell_length_a 8.9667(19)
_cell_length_b 13.356(3)
_cell_length_c 6.7119(16)
_cell_measurement_reflns_used 25
_cell_measurement_temperature 298
_cell_measurement_theta_max 25.34
_cell_measurement_theta_min 10.50
_cell_volume 793.0(3)
_computing_data_reduction ' NRCVAX DATRD2 (Gabe, Le Page, Charland, Lee & White, 1989)'
_computing_molecular_graphics ' NRCVAX (Gabe, Le Page, Charland, Lee & White, 1989)'
_computing_publication_material ' NRCVAX TABLES (Gabe, Le Page, Charland, Lee & White, 1989)'
_computing_structure_refinement ' NRCVAX LSTSQ (Gabe, Le Page, Charland, Lee & White, 1989)'
_computing_structure_solution ' NRCVAX SOLVER (Gabe, Le Page, Charland, Lee & White, 1989)'
_diffrn_ambient_temperature 298
_diffrn_measurement_device 'Nonius CAD-4    '
_diffrn_measurement_method '\q/2\q b/P/b '
_diffrn_radiation_monochromator graphite
_diffrn_radiation_source 'xray tube'
_diffrn_radiation_type MoK\a
_diffrn_radiation_wavelength 0.7107
_diffrn_reflns_av_R_equivalents 0.038
_diffrn_reflns_limit_h_max 19
_diffrn_reflns_limit_h_min -19
_diffrn_reflns_limit_k_max 28
_diffrn_reflns_limit_k_min 0
_diffrn_reflns_limit_l_max 14
_diffrn_reflns_limit_l_min 0
_diffrn_reflns_number 4351
_diffrn_reflns_theta_max 50.00
_diffrn_reflns_theta_min 0.00
_diffrn_standards_decay_% 1.0
_diffrn_standards_interval_time 60
_diffrn_standards_number 3
_exptl_absorpt_coefficient_mu 2.17
_exptl_absorpt_correction_T_max 0.693
_exptl_absorpt_correction_T_min 0.550
_exptl_absorpt_correction_type 'Gaussian integration'
_exptl_crystal_colour 'pale pink'
_exptl_crystal_density_diffrn 2.036
_exptl_crystal_description rectangle
_exptl_crystal_F_000 492
_exptl_crystal_size_max 0.40
_exptl_crystal_size_mid 0.20
_exptl_crystal_size_min 0.20
_refine_diff_density_max 0.59
_refine_diff_density_min -0.92
_refine_ls_extinction_coef 3.436(86)x10^3^
_refine_ls_extinction_method 'Secondary (Larson, 1970)'
_refine_ls_goodness_of_fit_obs 2.68
_refine_ls_hydrogen_treatment 'H atoms placed in calculated positions'
_refine_ls_matrix_type atomblock
_refine_ls_number_parameters 66
_refine_ls_number_reflns 2425
_refine_ls_R_factor_all 0.079
_refine_ls_R_factor_obs 0.032
_refine_ls_shift/esd_max 0.001
_refine_ls_structure_factor_coef F
_refine_ls_weighting_details 'w = 1/\s^2^(F)'
_refine_ls_weighting_scheme calc
_refine_ls_wR_factor_all 0.030
_refine_ls_wR_factor_obs 0.029
_reflns_number_observed 2425
_reflns_number_total 4139
_reflns_observed_criterion 'Inet > 2.0\s(Inet)'
_cod_data_source_file oa0002.cif
_cod_data_source_block 1
_cod_depositor_comments
;
The following automatic conversions were performed:
'_symmetry_cell_setting' value 'Monoclinic' changed to 'monoclinic'
according to '/home/saulius/struct/CIF-dictionaries/cif_core.dic'
dictionary named 'cif_core.dic' version 2.4.1 from 2010-06-29.

Automatic conversion script
Id: cif_fix_enum 1527 2010-12-29 10:47:43Z saulius 

The following automatic conversions were performed:

'_symmetry_cell_setting' value 'Monoclinic' changed to 'monoclinic'
according to /home/saulius/struct/CIF-dictionaries/cif_core.dic
dictionary named 'cif_core.dic' version 2.4.1 from 2010-06-29.

Automatic conversion script
Id: cif_fix_values 1715 2011-07-08 13:25:40Z adriana 

The following automatic conversions were performed:

'_refine_ls_weighting_scheme' value '1/\s^2^(F)' was changed to
'calc'. New tag '_refine_ls_weighting_details' was created. The value
of the new tag was set to 'w = 1/\s^2^(F)'.

Automatic conversion script
Id: cif_fix_values 3143 2015-03-26 13:38:13Z robertas 
;
_cod_original_sg_symbol_H-M 'C 2/c'
_cod_database_code 2101640

loop_
_symmetry_equiv_pos_as_xyz
x,y,z
-x,-y,-z
1/2+x,1/2+y,z
1/2-x,1/2-y,-z
-x,y,1/2-z
x,-y,1/2+z
1/2-x,1/2+y,1/2-z
1/2+x,1/2-y,1/2+z

loop_
_atom_site_aniso_label
_atom_site_aniso_U_11
_atom_site_aniso_U_22
_atom_site_aniso_U_33
_atom_site_aniso_U_12
_atom_site_aniso_U_13
_atom_site_aniso_U_23
_atom_site_aniso_type_symbol
Co 0.01441(9) 0.01203(8) 0.02205(11) -0.00325(8) 0.00238(7) 0.00088(10) Co
O1 0.0182(4) 0.0115(3) 0.0362(6) -0.0028(3) 0.0045(4) 0.0011(4) O
O2 0.0166(3) 0.0180(4) 0.0442(6) 0.0009(3) 0.0077(4) 0.0003(5) O
O3 0.0281(5) 0.0186(4) 0.0376(7) -0.0017(4) 0.0103(5) -0.0004(4) O
O4 0.0324(5) 0.0326(6) 0.0276(6) -0.0144(5) -0.0031(5) 0.0082(5) O
C1 0.0154(4) 0.0129(4) 0.0191(5) -0.0020(3) 0.0030(4) 0.0005(4) C
C2 0.0161(4) 0.0130(4) 0.0217(5) -0.0016(3) 0.0038(4) 0.0004(4) C

loop_
_atom_site_label
_atom_site_fract_x
_atom_site_fract_y
_atom_site_fract_z
_atom_site_U_iso_or_equiv
_atom_site_thermal_displace_type
_atom_site_refinement_flags
_atom_site_type_symbol
Co 0.75000 0.25000 0.00000 0.01623(9) Uani S Co
O1 0.55349(10) 0.16663(7) -0.00852(18) 0.0220(4) Uani . O
O2 0.25228(11) 0.04160(7) -0.0029(2) 0.0260(5) Uani . O
O3 0.62551(12) 0.36978(8) 0.09844(19) 0.0276(5) Uani . O
O4 0.81876(13) 0.21181(9) 0.29927(19) 0.0318(5) Uani . O
C1 0.52634(13) 0.07496(8) -0.0035(2) 0.0158(4) Uani . C
C2 0.38806(13) 0.01830(9) -0.0017(2) 0.0169(5) Uani . C
H1 0.656 0.432 0.049 0.057(7) Uiso . H
H2 0.650 0.361 0.241 0.111(12) Uiso . H
H3 0.909 0.244 0.365 0.065(8) Uiso . H
H4 0.797 0.148 0.354 0.066(8) Uiso . H

loop_
_atom_type_symbol
_atom_type_scat_dispersion_real
_atom_type_scat_dispersion_imag
_atom_type_scat_source
Co 0.299 0.973 'International Tables Vol. IV Table 2.2B'
O 0.008 0.006 'International Tables Vol. IV Table 2.2B'
C 0.002 0.002 'International Tables Vol. IV Table 2.2B'
H 0.000 0.000 'International Tables Vol. IV Table 2.2B'

loop_
_geom_angle_atom_site_label_1
_geom_angle_atom_site_label_2
_geom_angle_atom_site_label_3
_geom_angle_site_symmetry_1
_geom_angle_site_symmetry_3
_geom_angle
_geom_angle_publ_flag
O1 Co O1 ? 4_655 179.9 no
O1 Co O3 ? ? 85.72(4) no
O1 Co O3 ? 4_655 94.28(4) no
O1 Co O4 ? ? 90.65(5) no
O1 Co O4 ? 4_655 89.35(5) no
O1 Co O3 4_655 ? 94.28(4) no
O1 Co O3 4_655 4_655 85.72(4) no
O1 Co O4 4_655 ? 89.35(5) no
O1 Co O4 4_655 4_655 90.65(5) no
O3 Co O3 ? 4_655 180.0 no
O3 Co O4 ? ? 88.39(5) no
O3 Co O4 ? 4_655 91.61(5) no
O3 Co O4 4_655 ? 91.61(5) no
O3 Co O4 4_655 4_655 88.39(5) no
O4 Co O4 ? 4_655 180.0 no
Co O1 C1 ? ? 133.82(8) no
Co O3 H1 ? ? 110.82(8) no
Co O3 H2 ? ? 99.96(8) no
H1 O3 H2 ? ? 115.46(12) no
Co O4 H3 ? ? 115.73(9) no
Co O4 H4 ? ? 122.92(9) no
H3 O4 H4 ? ? 115.34(12) no
O1 C1 C2 ? ? 132.84(11) no
O1 C1 C2 ? 2_655 137.07(11) no
C2 C1 C2 ? 2_655 90.09(9) no
O2 C2 C1 ? ? 134.29(11) no
O2 C2 C1 ? 2_655 135.80(11) no
C1 C2 C1 ? 2_655 89.91(9) no

loop_
_geom_bond_atom_site_label_1
_geom_bond_atom_site_label_2
_geom_bond_site_symmetry_2
_geom_bond_distance
_geom_bond_publ_flag
Co O1 ? 2.0772(9) no
Co O1 4_655 2.0772(9) no
Co O3 ? 2.1173(11) no
Co O3 4_655 2.1173(11) no
Co O4 ? 2.0664(13) no
Co O4 4_655 2.0664(13) no
O1 C1 ? 1.2500(14) no
O2 C2 ? 1.2553(16) no
O3 H1 ? 0.9540(11) no
O3 H2 ? 0.9567(13) no
O4 H3 ? 0.9560(11) no
O4 H4 ? 0.9560(11) no
C1 C2 ? 1.4544(16) no
C1 C2 2_655 1.4605(17) no
C2 C1 2_655 1.4605(17) no

loop_
_geom_contact_atom_site_label_1
_geom_contact_atom_site_label_2
_geom_contact_distance
_geom_contact_site_symmetry_2
_geom_contact_publ_flag
O2 H1 1.7602(10) 3_445 no
H1 O2 1.7602(10) 3_555 no
H1 H2 1.6156(3) ? no
H3 H4 1.6156(3) ? no
